data_2217504
loop_
_publ_author_name
'Gainsford, Graeme J.'
'Bhuiyan, M. Delower H.'
'Kay, Andrew J.'
'Spek, Anthony L.'

_publ_section_title
2-{3-Cyano-5,5-dimethyl-4-[4-(piperidin-1-yl)buta-1,3-dienyl]-2,5-dihydrofuran-2-ylidene}malononitrile
_journal_coeditor_code GG3141
_journal_issue 2
_journal_name_full 'Acta Crystallographica Section E'
_journal_page_first o503
_journal_page_last o503
_journal_paper_doi 10.1107/S1600536808000548
_journal_volume 64
_journal_year 2008
_chemical_formula_iupac 'C19 H20 N4 O'
_chemical_formula_moiety 'C19 H20 N4 O'
_chemical_formula_sum 'C19 H20 N4 O'
_chemical_formula_weight 320.39
_chemical_name_systematic
;
2-{3-Cyano-5,5-dimethyl-4-[4-(piperidin-1-yl)buta-1,3-dienyl]-
2,5-dihydrofuran-2-ylidene}malononitrile
;
_space_group_IT_number 14
_symmetry_cell_setting monoclinic
_symmetry_space_group_name_Hall '-P 2ybc'
_symmetry_space_group_name_H-M 'P 1 21/c 1'
_atom_sites_solution_hydrogens geom
_atom_sites_solution_primary direct
_atom_sites_solution_secondary difmap
_audit_creation_method SHELXL-97
_cell_angle_alpha 90.00
_cell_angle_beta 116.193(8)
_cell_angle_gamma 90.00
_cell_formula_units_Z 8
_cell_length_a 15.094(4)
_cell_length_b 18.994(5)
_cell_length_c 13.332(4)
_cell_measurement_reflns_used 4176
_cell_measurement_temperature 119(2)
_cell_measurement_theta_max 30.2
_cell_measurement_theta_min 2.7
_cell_volume 3429.7(17)
_computing_cell_refinement 'SAINT (Bruker, 2005)'
_computing_data_collection 'APEX2 (Bruker, 2005)'
_computing_data_reduction
;
SAINT (Bruker, 2005) and SADABS (Sheldrick, 2003)
;
_computing_molecular_graphics
;
ORTEP-3 (Farrugia, 1997) and PLATON (Spek, 2003)
;
_computing_publication_material
;
SHELXL97 (Sheldrick, 2008) and PLATON (Spek, 2003)
;
_computing_structure_refinement 'SHELXL97 (Sheldrick, 2008)'
_computing_structure_solution 'SHELXS97 (Sheldrick, 2008)'
_diffrn_ambient_temperature 119(2)
_diffrn_detector_area_resol_mean 8.192
_diffrn_measured_fraction_theta_full 0.919
_diffrn_measured_fraction_theta_max 0.919
_diffrn_measurement_device_type
;
Bruker--Nonius APEXII CCD area-detector diffractometer
;
_diffrn_measurement_method '/f and /w scans'
_diffrn_radiation_monochromator graphite
_diffrn_radiation_source 'fine-focus sealed tube'
_diffrn_radiation_type MoK\a
_diffrn_radiation_wavelength 0.71073
_diffrn_reflns_av_R_equivalents 0.088
_diffrn_reflns_av_sigmaI/netI 0.1504
_diffrn_reflns_limit_h_max 17
_diffrn_reflns_limit_h_min -16
_diffrn_reflns_limit_k_max 22
_diffrn_reflns_limit_k_min -22
_diffrn_reflns_limit_l_max 15
_diffrn_reflns_limit_l_min -15
_diffrn_reflns_number 18712
_diffrn_reflns_theta_full 25.00
_diffrn_reflns_theta_max 25.00
_diffrn_reflns_theta_min 2.01
_diffrn_standards_decay_% 0
_diffrn_standards_number 0
_exptl_absorpt_coefficient_mu 0.080
_exptl_absorpt_correction_T_max 1.0
_exptl_absorpt_correction_T_min 0.733
_exptl_absorpt_correction_type multi-scan
_exptl_absorpt_process_details
;
(Blessing, 1995)
;
_exptl_crystal_colour red
_exptl_crystal_density_diffrn 1.241
_exptl_crystal_density_method 'not measured'
_exptl_crystal_description plate
_exptl_crystal_F_000 1360
_exptl_crystal_size_max 0.35
_exptl_crystal_size_mid 0.25
_exptl_crystal_size_min 0.09
_refine_diff_density_max 0.457
_refine_diff_density_min -0.361
_refine_ls_extinction_coef 0.0014(2)
_refine_ls_extinction_expression Fc^*^=kFc[1+0.001xFc^2^\l^3^/sin(2\q)]^-1/4^
_refine_ls_extinction_method SHELXL97
_refine_ls_goodness_of_fit_ref 1.024
_refine_ls_hydrogen_treatment constr
_refine_ls_matrix_type full
_refine_ls_number_parameters 424
_refine_ls_number_reflns 11128
_refine_ls_number_restraints 0
_refine_ls_restrained_S_all 1.024
_refine_ls_R_factor_all 0.1698
_refine_ls_R_factor_gt 0.0786
_refine_ls_shift/su_max 0.000
_refine_ls_shift/su_mean 0.000
_refine_ls_structure_factor_coef Fsqd
_refine_ls_weighting_details 'w=1/[\s^2^(Fo^2^)+(0.041P)^2^+5.943P] where P=(Fo^2^+2Fc^2^)/3'
_refine_ls_weighting_scheme calc
_refine_ls_wR_factor_gt 0.1661
_refine_ls_wR_factor_ref 0.2027
_reflns_number_gt 5766
_reflns_number_total 11128
_reflns_threshold_expression I>2\s(I)
_cod_data_source_file gg3141.cif
_cod_data_source_block I
_cod_depositor_comments
;
The following automatic conversions were performed:
'_symmetry_cell_setting' value 'Monoclinic' changed to 'monoclinic'
according to '/home/saulius/struct/CIF-dictionaries/cif_core.dic'
dictionary named 'cif_core.dic' version 2.4.1 from 2010-06-29.

Automatic conversion script
Id: cif_fix_enum 1527 2010-12-29 10:47:43Z saulius 

The following automatic conversions were performed:

'_symmetry_cell_setting' value 'Monoclinic' changed to 'monoclinic'
according to /home/saulius/struct/CIF-dictionaries/cif_core.dic
dictionary named 'cif_core.dic' version 2.4.1 from 2010-06-29.

Automatic conversion script
Id: cif_fix_values 1715 2011-07-08 13:25:40Z adriana 
;
_cod_original_cell_volume 3429.7(16)
_cod_original_sg_symbol_H-M 'P 21/c'
_cod_database_code 2217504
_cod_database_fobs_code 2217504

loop_
_symmetry_equiv_pos_as_xyz
'x, y, z'
'-x, y+1/2, -z+1/2'
'-x, -y, -z'
'x, -y-1/2, z-1/2'

loop_
_atom_site_type_symbol
_atom_site_label
_atom_site_fract_x
_atom_site_fract_y
_atom_site_fract_z
_atom_site_U_iso_or_equiv
_atom_site_adp_type
_atom_site_calc_flag
_atom_site_refinement_flags
_atom_site_occupancy
O O1 0.7393(3) 0.8303(2) 0.4515(3) 0.0343(10) Uani d . 1
N N1 0.9567(4) 0.7590(3) 0.2970(5) 0.0422(15) Uani d . 1
N N2 0.8344(4) 0.9570(3) 0.3440(4) 0.0489(15) Uani d . 1
N N3 0.8724(4) 0.6091(3) 0.4162(5) 0.0473(15) Uani d . 1
N N4 0.5250(3) 0.5399(2) 0.7252(4) 0.0326(12) Uani d . 1
C C1 0.9063(4) 0.7849(3) 0.3282(5) 0.0356(16) Uani d . 1
C C2 0.8470(4) 0.8229(3) 0.3707(5) 0.0321(14) Uani d . 1
C C3 0.8397(4) 0.8966(4) 0.3552(5) 0.0362(15) Uani d . 1
C C4 0.7276(4) 0.7135(3) 0.5029(5) 0.0289(15) Uani d . 1
C C5 0.6857(4) 0.7869(3) 0.4989(5) 0.0311(15) Uani d . 1
C C6 0.7962(4) 0.7888(3) 0.4209(5) 0.0305(14) Uani d . 1
C C7 0.7908(4) 0.7191(3) 0.4492(5) 0.0283(14) Uiso d . 1
C C8 0.5770(4) 0.7903(3) 0.4147(5) 0.0395(16) Uani d . 1
H H8A 0.5545 0.8394 0.4055 0.059 Uiso calc R 1
H H8B 0.5378 0.7621 0.4420 0.059 Uiso calc R 1
H H8C 0.5690 0.7718 0.3426 0.059 Uiso calc R 1
C C9 0.7073(4) 0.8205(3) 0.6121(5) 0.0400(17) Uani d . 1
H H9A 0.6905 0.8707 0.6015 0.060 Uiso calc R 1
H H9B 0.7776 0.8151 0.6630 0.060 Uiso calc R 1
H H9C 0.6677 0.7971 0.6440 0.060 Uiso calc R 1
C C10 0.8375(4) 0.6601(3) 0.4304(5) 0.0336(15) Uani d . 1
C C11 0.7080(4) 0.6540(3) 0.5476(5) 0.0344(16) Uani d . 1
H H11 0.7436 0.6126 0.5486 0.041 Uiso calc R 1
C C12 0.6398(4) 0.6493(3) 0.5920(4) 0.0297(14) Uani d . 1
H H12 0.6046 0.6906 0.5925 0.036 Uiso calc R 1
C C13 0.6206(4) 0.5883(3) 0.6352(5) 0.0323(15) Uani d . 1
H H13 0.6557 0.5462 0.6387 0.039 Uiso calc R 1
C C14 0.5483(4) 0.5901(3) 0.6736(5) 0.0362(16) Uani d . 1
H H14 0.5117 0.6327 0.6610 0.043 Uiso calc R 1
C C15 0.4434(4) 0.5482(3) 0.7556(5) 0.0389(16) Uani d . 1
H H15A 0.4120 0.5948 0.7305 0.047 Uiso calc R 1
H H15B 0.4690 0.5458 0.8379 0.047 Uiso calc R 1
C C16 0.3684(4) 0.4911(3) 0.7020(5) 0.0438(17) Uiso d . 1
H H16A 0.3393 0.4959 0.6197 0.053 Uiso calc R 1
H H16B 0.3147 0.4958 0.7250 0.053 Uiso calc R 1
C C17 0.4162(4) 0.4197(3) 0.7361(5) 0.0448(17) Uani d . 1
H H17A 0.3667 0.3824 0.6982 0.054 Uiso calc R 1
H H17B 0.4412 0.4135 0.8178 0.054 Uiso calc R 1
C C18 0.5018(4) 0.4130(3) 0.7040(6) 0.0430(17) Uiso d . 1
H H18A 0.5355 0.3673 0.7307 0.052 Uiso calc R 1
H H18B 0.4756 0.4143 0.6216 0.052 Uiso calc R 1
C C19 0.5750(4) 0.4721(3) 0.7545(5) 0.0391(16) Uani d . 1
H H19A 0.6084 0.4669 0.8368 0.047 Uiso calc R 1
H H19B 0.6259 0.4697 0.7267 0.047 Uiso calc R 1
O O1' 0.2394(3) 0.8340(2) 0.2535(3) 0.0340(10) Uani d . 1
N N1' 0.4636(4) 0.7639(3) 0.6209(5) 0.0443(15) Uani d . 1
N N2' 0.3455(4) 0.9652(3) 0.4508(4) 0.0480(15) Uani d . 1
N N3' 0.3582(4) 0.6149(3) 0.4407(4) 0.0443(15) Uani d . 1
N N4' 0.0597(3) 0.5220(2) -0.2095(4) 0.0313(12) Uani d . 1
C C1' 0.4113(4) 0.7928(3) 0.5417(5) 0.0347(15) Uani d . 1
C C2' 0.3478(4) 0.8300(3) 0.4436(5) 0.0288(14) Uani d . 1
C C3' 0.3455(4) 0.9041(4) 0.4475(5) 0.0334(15) Uani d . 1
C C4' 0.2259(4) 0.7152(3) 0.1981(5) 0.0269(14) Uani d . 1
C C5' 0.1910(4) 0.7881(3) 0.1521(5) 0.0320(15) Uani d . 1
C C6' 0.2942(4) 0.7932(3) 0.3443(5) 0.0311(15) Uani d . 1
C C7' 0.2857(4) 0.7224(3) 0.3153(5) 0.0295(15) Uani d . 1
C C8' 0.0811(4) 0.7979(3) 0.1116(5) 0.0465(18) Uani d . 1
H H8'A 0.0653 0.8482 0.1026 0.070 Uiso calc R 1
H H8'B 0.0613 0.7778 0.1663 0.070 Uiso calc R 1
H H8'C 0.0456 0.7740 0.0396 0.070 Uiso calc R 1
C C9' 0.2278(4) 0.8151(3) 0.0713(5) 0.0422(17) Uani d . 1
H H9'A 0.2170 0.8660 0.0622 0.063 Uiso calc R 1
H H9'B 0.1918 0.7918 -0.0011 0.063 Uiso calc R 1
H H9'C 0.2984 0.8050 0.1002 0.063 Uiso calc R 1
C C10' 0.3282(4) 0.6651(3) 0.3876(5) 0.0315(15) Uani d . 1
C C11' 0.2043(4) 0.6539(3) 0.1390(5) 0.0303(14) Uani d . 1
H H11' 0.2299 0.6119 0.1804 0.036 Uiso calc R 1
C C12' 0.1479(4) 0.6464(3) 0.0229(5) 0.0296(14) Uani d . 1
H H12' 0.1188 0.6872 -0.0203 0.035 Uiso calc R 1
C C13' 0.1330(4) 0.5823(3) -0.0312(5) 0.0318(15) Uani d . 1
H H13' 0.1608 0.5407 0.0103 0.038 Uiso calc R 1
C C14' 0.0770(4) 0.5789(3) -0.1468(5) 0.0330(15) Uani d . 1
H H14' 0.0486 0.6217 -0.1841 0.040 Uiso calc R 1
C C15' -0.0091(4) 0.5216(3) -0.3290(5) 0.0425(18) Uani d . 1
H H15C 0.0259 0.5050 -0.3723 0.051 Uiso calc R 1
H H15D -0.0324 0.5702 -0.3534 0.051 Uiso calc R 1
C C16' -0.0964(4) 0.4748(3) -0.3530(5) 0.0440(17) Uani d . 1
H H16C -0.1387 0.4728 -0.4346 0.053 Uiso calc R 1
H H16D -0.1362 0.4944 -0.3172 0.053 Uiso calc R 1
C C17' -0.0618(4) 0.4010(3) -0.3085(5) 0.0444(18) Uani d . 1
H H17C -0.0300 0.3789 -0.3516 0.053 Uiso calc R 1
H H17D -0.1194 0.3718 -0.3183 0.053 Uiso calc R 1
C C18' 0.0114(4) 0.4035(3) -0.1846(5) 0.0419(18) Uani d . 1
H H18C -0.0224 0.4209 -0.1406 0.050 Uiso calc R 1
H H18D 0.0362 0.3554 -0.1583 0.050 Uiso calc R 1
C C19' 0.0967(4) 0.4509(3) -0.1666(5) 0.0374(15) Uani d . 1
H H19C 0.1422 0.4535 -0.0858 0.045 Uiso calc R 1
H H19D 0.1337 0.4317 -0.2060 0.045 Uiso calc R 1

loop_
_atom_site_aniso_label
_atom_site_aniso_U_11
_atom_site_aniso_U_22
_atom_site_aniso_U_33
_atom_site_aniso_U_12
_atom_site_aniso_U_13
_atom_site_aniso_U_23
O1 0.041(3) 0.032(2) 0.036(3) 0.000(2) 0.023(2) 0.003(2)
N1 0.037(3) 0.047(4) 0.047(4) 0.001(3) 0.023(3) 0.002(3)
N2 0.066(4) 0.047(4) 0.037(4) -0.002(3) 0.026(3) -0.004(3)
N3 0.051(4) 0.047(4) 0.053(4) 0.002(3) 0.031(3) 0.005(3)
N4 0.028(3) 0.036(3) 0.034(3) 0.000(3) 0.014(2) 0.002(3)
C1 0.024(4) 0.039(4) 0.035(4) -0.001(3) 0.005(3) 0.002(3)
C2 0.033(3) 0.034(4) 0.032(4) -0.004(3) 0.016(3) -0.002(3)
C3 0.036(4) 0.044(4) 0.028(4) -0.006(4) 0.014(3) -0.004(3)
C4 0.024(3) 0.030(4) 0.030(4) -0.008(3) 0.010(3) -0.004(3)
C5 0.037(4) 0.029(4) 0.035(4) -0.007(3) 0.023(3) -0.002(3)
C6 0.025(3) 0.043(4) 0.024(3) -0.001(3) 0.012(3) -0.001(3)
C8 0.033(4) 0.047(4) 0.040(4) 0.005(3) 0.017(3) 0.005(3)
C9 0.053(4) 0.044(4) 0.027(4) -0.004(3) 0.021(3) -0.010(3)
C10 0.030(4) 0.042(4) 0.027(3) -0.003(3) 0.011(3) 0.008(3)
C11 0.028(3) 0.041(4) 0.034(4) -0.006(3) 0.014(3) 0.000(3)
C12 0.023(3) 0.035(4) 0.027(3) -0.004(3) 0.007(3) 0.000(3)
C13 0.030(4) 0.031(4) 0.035(4) -0.003(3) 0.013(3) -0.001(3)
C14 0.029(4) 0.039(4) 0.036(4) -0.006(3) 0.010(3) 0.002(3)
C15 0.036(4) 0.043(4) 0.045(4) -0.007(3) 0.024(3) 0.001(3)
C17 0.043(4) 0.046(4) 0.047(4) -0.013(4) 0.020(3) -0.005(4)
C19 0.034(4) 0.047(4) 0.039(4) 0.008(3) 0.018(3) 0.010(3)
O1' 0.038(3) 0.037(3) 0.022(2) 0.001(2) 0.0086(19) -0.005(2)
N1' 0.045(4) 0.045(4) 0.034(4) 0.003(3) 0.010(3) -0.007(3)
N2' 0.060(4) 0.049(4) 0.037(4) -0.004(3) 0.023(3) -0.004(3)
N3' 0.042(3) 0.051(4) 0.035(3) 0.006(3) 0.012(3) 0.003(3)
N4' 0.035(3) 0.024(3) 0.028(3) -0.001(2) 0.008(2) -0.003(2)
C1' 0.027(4) 0.043(4) 0.029(4) -0.004(3) 0.007(3) -0.008(3)
C2' 0.022(3) 0.034(4) 0.028(3) -0.001(3) 0.009(3) -0.001(3)
C3' 0.035(4) 0.047(4) 0.020(3) -0.004(4) 0.014(3) -0.006(3)
C4' 0.020(3) 0.033(4) 0.027(3) -0.001(3) 0.009(2) -0.005(3)
C5' 0.031(4) 0.043(4) 0.015(3) -0.005(3) 0.004(2) -0.006(3)
C6' 0.020(3) 0.046(4) 0.024(3) -0.001(3) 0.008(3) -0.003(3)
C7' 0.021(3) 0.035(4) 0.028(4) 0.002(3) 0.007(3) 0.000(3)
C8' 0.046(4) 0.055(4) 0.034(4) 0.009(4) 0.013(3) -0.001(3)
C9' 0.059(4) 0.039(4) 0.030(4) 0.002(3) 0.020(3) 0.006(3)
C10' 0.026(4) 0.037(4) 0.030(4) -0.001(3) 0.010(3) -0.006(3)
C11' 0.024(3) 0.036(4) 0.026(3) 0.004(3) 0.007(3) 0.000(3)
C12' 0.031(3) 0.028(3) 0.031(4) 0.003(3) 0.015(3) 0.000(3)
C13' 0.026(3) 0.038(4) 0.028(4) -0.001(3) 0.009(3) -0.002(3)
C14' 0.034(4) 0.028(4) 0.036(4) -0.002(3) 0.015(3) -0.006(3)
C15' 0.051(4) 0.045(4) 0.021(3) 0.008(4) 0.007(3) 0.000(3)
C16' 0.036(4) 0.054(5) 0.035(4) 0.000(4) 0.009(3) -0.004(3)
C17' 0.034(4) 0.052(5) 0.043(4) -0.007(4) 0.014(3) -0.010(3)
C18' 0.050(4) 0.041(4) 0.034(4) -0.005(3) 0.017(3) -0.005(3)
C19' 0.037(4) 0.033(4) 0.037(4) 0.010(3) 0.012(3) 0.000(3)

loop_
_atom_type_symbol
_atom_type_description
_atom_type_scat_dispersion_real
_atom_type_scat_dispersion_imag
_atom_type_scat_source
C C 0.0033 0.0016 'International Tables Vol C Tables 4.2.6.8 and 6.1.1.4'
H H 0.0000 0.0000 'International Tables Vol C Tables 4.2.6.8 and 6.1.1.4'
N N 0.0061 0.0033 'International Tables Vol C Tables 4.2.6.8 and 6.1.1.4'
O O 0.0106 0.0060 'International Tables Vol C Tables 4.2.6.8 and 6.1.1.4'

loop_
_geom_angle_atom_site_label_1
_geom_angle_atom_site_label_2
_geom_angle_atom_site_label_3
_geom_angle
_geom_angle_publ_flag
C6 O1 C5 110.2(4) ?
C14 N4 C19 123.9(5) ?
C14 N4 C15 121.3(5) ?
C19 N4 C15 114.8(5) ?
N1 C1 C2 175.4(7) ?
C6 C2 C3 120.7(6) ?
C6 C2 C1 121.9(5) ?
C3 C2 C1 117.4(6) ?
N2 C3 C2 179.1(8) ?
C11 C4 C7 126.9(6) ?
C11 C4 C5 127.2(5) ?
C7 C4 C5 105.9(5) ?
O1 C5 C4 103.2(4) ?
O1 C5 C8 106.0(5) ?
C4 C5 C8 111.1(5) ?
O1 C5 C9 105.7(4) ?
C4 C5 C9 116.2(5) ?
C8 C5 C9 113.5(5) ?
O1 C6 C2 115.8(5) ?
O1 C6 C7 110.5(5) ?
C2 C6 C7 133.7(6) ?
C6 C7 C10 128.1(5) ?
C6 C7 C4 109.9(5) ?
C10 C7 C4 122.0(5) ?
C5 C8 H8A 109.5 ?
C5 C8 H8B 109.5 ?
H8A C8 H8B 109.5 ?
C5 C8 H8C 109.5 ?
H8A C8 H8C 109.5 ?
H8B C8 H8C 109.5 ?
C5 C9 H9A 109.5 ?
C5 C9 H9B 109.5 ?
H9A C9 H9B 109.5 ?
C5 C9 H9C 109.5 ?
H9A C9 H9C 109.5 ?
H9B C9 H9C 109.5 ?
N3 C10 C7 176.2(6) ?
C4 C11 C12 125.3(6) no
C4 C11 H11 117.3 ?
C12 C11 H11 117.3 ?
C13 C12 C11 124.1(6) no
C13 C12 H12 118.0 ?
C11 C12 H12 118.0 ?
C12 C13 C14 118.4(6) ?
C12 C13 H13 120.8 ?
C14 C13 H13 120.8 ?
N4 C14 C13 127.5(6) ?
N4 C14 H14 116.3 ?
C13 C14 H14 116.3 ?
N4 C15 C16 109.8(5) ?
N4 C15 H15A 109.7 ?
C16 C15 H15A 109.7 ?
N4 C15 H15B 109.7 ?
C16 C15 H15B 109.7 ?
H15A C15 H15B 108.2 ?
C15 C16 C17 110.3(5) ?
C15 C16 H16A 109.6 ?
C17 C16 H16A 109.6 ?
C15 C16 H16B 109.6 ?
C17 C16 H16B 109.6 ?
H16A C16 H16B 108.1 ?
C16 C17 C18 109.8(5) ?
C16 C17 H17A 109.7 ?
C18 C17 H17A 109.7 ?
C16 C17 H17B 109.7 ?
C18 C17 H17B 109.7 ?
H17A C17 H17B 108.2 ?
C19 C18 C17 110.8(5) ?
C19 C18 H18A 109.5 ?
C17 C18 H18A 109.5 ?
C19 C18 H18B 109.5 ?
C17 C18 H18B 109.5 ?
H18A C18 H18B 108.1 ?
N4 C19 C18 110.3(5) ?
N4 C19 H19A 109.6 ?
C18 C19 H19A 109.6 ?
N4 C19 H19B 109.6 ?
C18 C19 H19B 109.6 ?
H19A C19 H19B 108.1 ?
C6' O1' C5' 109.4(4) ?
C14' N4' C15' 122.6(5) ?
C14' N4' C19' 124.6(5) ?
C15' N4' C19' 112.4(4) ?
N1' C1' C2' 178.8(7) ?
C6' C2' C3' 121.4(5) ?
C6' C2' C1' 119.8(5) ?
C3' C2' C1' 118.7(5) ?
N2' C3' C2' 178.7(7) ?
C11' C4' C7' 126.2(5) ?
C11' C4' C5' 126.6(5) ?
C7' C4' C5' 107.2(5) ?
O1' C5' C9' 105.1(4) ?
O1' C5' C4' 102.9(4) ?
C9' C5' C4' 115.5(5) ?
O1' C5' C8' 105.8(5) ?
C9' C5' C8' 113.3(5) ?
C4' C5' C8' 112.8(5) ?
O1' C6' C7' 110.9(5) ?
O1' C6' C2' 115.4(5) ?
C7' C6' C2' 133.7(6) ?
C6' C7' C10' 126.9(5) ?
C6' C7' C4' 109.5(5) ?
C10' C7' C4' 123.6(5) ?
C5' C8' H8'A 109.5 ?
C5' C8' H8'B 109.5 ?
H8'A C8' H8'B 109.5 ?
C5' C8' H8'C 109.5 ?
H8'A C8' H8'C 109.5 ?
H8'B C8' H8'C 109.5 ?
C5' C9' H9'A 109.5 ?
C5' C9' H9'B 109.5 ?
H9'A C9' H9'B 109.5 ?
C5' C9' H9'C 109.5 ?
H9'A C9' H9'C 109.5 ?
H9'B C9' H9'C 109.5 ?
N3' C10' C7' 174.9(6) ?
C4' C11' C12' 126.7(6) no
C4' C11' H11' 116.7 ?
C12' C11' H11' 116.7 ?
C13' C12' C11' 122.9(6) no
C13' C12' H12' 118.5 ?
C11' C12' H12' 118.5 ?
C12' C13' C14' 119.8(6) ?
C12' C13' H13' 120.1 ?
C14' C13' H13' 120.1 ?
N4' C14' C13' 126.3(6) ?
N4' C14' H14' 116.9 ?
C13' C14' H14' 116.9 ?
N4' C15' C16' 111.6(5) ?
N4' C15' H15C 109.3 ?
C16' C15' H15C 109.3 ?
N4' C15' H15D 109.3 ?
C16' C15' H15D 109.3 ?
H15C C15' H15D 108.0 ?
C15' C16' C17' 110.2(5) ?
C15' C16' H16C 109.6 ?
C17' C16' H16C 109.6 ?
C15' C16' H16D 109.6 ?
C17' C16' H16D 109.6 ?
H16C C16' H16D 108.1 ?
C16' C17' C18' 110.6(5) ?
C16' C17' H17C 109.5 ?
C18' C17' H17C 109.5 ?
C16' C17' H17D 109.5 ?
C18' C17' H17D 109.5 ?
H17C C17' H17D 108.1 ?
C19' C18' C17' 110.6(5) ?
C19' C18' H18C 109.5 ?
C17' C18' H18C 109.5 ?
C19' C18' H18D 109.5 ?
C17' C18' H18D 109.5 ?
H18C C18' H18D 108.1 ?
N4' C19' C18' 109.6(4) ?
N4' C19' H19C 109.8 ?
C18' C19' H19C 109.8 ?
N4' C19' H19D 109.8 ?
C18' C19' H19D 109.8 ?
H19C C19' H19D 108.2 ?

loop_
_geom_bond_atom_site_label_1
_geom_bond_atom_site_label_2
_geom_bond_distance
_geom_bond_publ_flag
O1 C6 1.355(6) no
O1 C5 1.478(6) no
N1 C1 1.128(7) ?
N2 C3 1.156(7) ?
N3 C10 1.157(7) ?
N4 C14 1.310(7) no
N4 C19 1.458(6) ?
N4 C15 1.466(7) ?
C1 C2 1.446(8) ?
C2 C6 1.381(8) ?
C2 C3 1.412(8) ?
C4 C11 1.370(7) no
C4 C7 1.426(8) no
C4 C5 1.523(8) ?
C5 C8 1.527(7) ?
C5 C9 1.534(8) ?
C6 C7 1.390(7) ?
C7 C10 1.404(8) ?
C8 H8A 0.9800 ?
C8 H8B 0.9800 ?
C8 H8C 0.9800 ?
C9 H9A 0.9800 ?
C9 H9B 0.9800 ?
C9 H9C 0.9800 ?
C11 C12 1.398(7) no
C11 H11 0.9500 ?
C12 C13 1.380(7) no
C12 H12 0.9500 ?
C13 C14 1.396(8) no
C13 H13 0.9500 ?
C14 H14 0.9500 ?
C15 C16 1.501(7) ?
C15 H15A 0.9900 ?
C15 H15B 0.9900 ?
C16 C17 1.509(7) ?
C16 H16A 0.9900 ?
C16 H16B 0.9900 ?
C17 C18 1.536(8) ?
C17 H17A 0.9900 ?
C17 H17B 0.9900 ?
C18 C19 1.508(7) ?
C18 H18A 0.9900 ?
C18 H18B 0.9900 ?
C19 H19A 0.9900 ?
C19 H19B 0.9900 ?
O1' C6' 1.365(6) no
O1' C5' 1.500(6) no
N1' C1' 1.141(7) ?
N2' C3' 1.161(7) ?
N3' C10' 1.154(7) ?
N4' C14' 1.320(6) no
N4' C15' 1.468(6) ?
N4' C19' 1.477(6) ?
C1' C2' 1.422(8) ?
C2' C6' 1.396(7) ?
C2' C3' 1.410(8) ?
C4' C11' 1.362(7) no
C4' C7' 1.425(7) no
C4' C5' 1.511(7) ?
C5' C9' 1.503(8) ?
C5' C8' 1.512(7) ?
C6' C7' 1.390(7) ?
C7' C10' 1.407(8) ?
C8' H8'A 0.9800 ?
C8' H8'B 0.9800 ?
C8' H8'C 0.9800 ?
C9' H9'A 0.9800 ?
C9' H9'B 0.9800 ?
C9' H9'C 0.9800 ?
C11' C12' 1.405(8) no
C11' H11' 0.9500 ?
C12' C13' 1.382(7) no
C12' H12' 0.9500 ?
C13' C14' 1.395(7) no
C13' H13' 0.9500 ?
C14' H14' 0.9500 ?
C15' C16' 1.503(8) ?
C15' H15C 0.9900 ?
C15' H15D 0.9900 ?
C16' C17' 1.522(8) ?
C16' H16C 0.9900 ?
C16' H16D 0.9900 ?
C17' C18' 1.530(7) ?
C17' H17C 0.9900 ?
C17' H17D 0.9900 ?
C18' C19' 1.501(7) ?
C18' H18C 0.9900 ?
C18' H18D 0.9900 ?
C19' H19C 0.9900 ?
C19' H19D 0.9900 ?

loop_
_geom_hbond_atom_site_label_D
_geom_hbond_atom_site_label_H
_geom_hbond_atom_site_label_A
_geom_hbond_site_symmetry_A
_geom_hbond_distance_DH
_geom_hbond_distance_HA
_geom_hbond_distance_DA
_geom_hbond_angle_DHA
_geom_hbond_publ_flag
C13' H13' N2 2_645 0.95 2.49 3.324(8) 147 yes
C14 H14 N1' . 0.95 2.58 3.498(8) 161 yes
C14' H14' N1 4_475 0.95 2.61 3.484(8) 153 yes
C16' H16D N2 4_475 0.99 2.55 3.477(8) 156 yes
C19 H19A N2' 2_646 0.99 2.60 3.568(8) 166 yes

loop_
_geom_torsion_atom_site_label_1
_geom_torsion_atom_site_label_2
_geom_torsion_atom_site_label_3
_geom_torsion_atom_site_label_4
_geom_torsion
_geom_torsion_publ_flag
C6 O1 C5 C4 5.6(5) ?
C6 O1 C5 C8 -111.2(5) ?
C6 O1 C5 C9 128.1(5) ?
C11 C4 C5 O1 174.9(5) ?
C7 C4 C5 O1 -5.7(6) ?
C11 C4 C5 C8 -71.9(7) ?
C7 C4 C5 C8 107.4(5) ?
C11 C4 C5 C9 59.8(7) ?
C7 C4 C5 C9 -120.8(5) ?
C5 O1 C6 C2 177.3(5) ?
C5 O1 C6 C7 -3.3(6) ?
C3 C2 C6 O1 0.9(8) ?
C1 C2 C6 O1 -176.6(5) ?
C3 C2 C6 C7 -178.2(6) ?
C1 C2 C6 C7 4.3(11) ?
O1 C6 C7 C10 179.1(5) ?
C2 C6 C7 C10 -1.7(11) ?
O1 C6 C7 C4 -0.6(7) ?
C2 C6 C7 C4 178.5(6) ?
C11 C4 C7 C6 -176.5(5) ?
C5 C4 C7 C6 4.1(7) ?
C11 C4 C7 C10 3.8(10) ?
C5 C4 C7 C10 -175.6(5) ?
C7 C4 C11 C12 -174.8(6) no
C5 C4 C11 C12 4.4(10) ?
C4 C11 C12 C13 179.1(5) ?
C11 C12 C13 C14 -177.9(6) ?
C19 N4 C14 C13 1.9(10) ?
C15 N4 C14 C13 -176.8(6) ?
C12 C13 C14 N4 -174.1(5) ?
C14 N4 C15 C16 121.5(6) ?
C19 N4 C15 C16 -57.3(6) ?
N4 C15 C16 C17 57.2(7) ?
C15 C16 C17 C18 -57.4(7) ?
C16 C17 C18 C19 55.7(7) ?
C14 N4 C19 C18 -123.2(6) ?
C15 N4 C19 C18 55.5(7) ?
C17 C18 C19 N4 -53.5(7) ?
C6' O1' C5' C9' -121.2(5) ?
C6' O1' C5' C4' 0.1(6) ?
C6' O1' C5' C8' 118.7(5) ?
C11' C4' C5' O1' -178.6(5) ?
C7' C4' C5' O1' 1.6(6) ?
C11' C4' C5' C9' -64.7(8) ?
C7' C4' C5' C9' 115.5(5) ?
C11' C4' C5' C8' 67.9(8) ?
C7' C4' C5' C8' -112.0(5) ?
C5' O1' C6' C7' -1.7(7) ?
C5' O1' C6' C2' 176.7(5) ?
C3' C2' C6' O1' -0.9(8) ?
C1' C2' C6' O1' -176.6(5) ?
C3' C2' C6' C7' 177.0(7) ?
C1' C2' C6' C7' 1.3(11) ?
O1' C6' C7' C10' -177.2(5) ?
C2' C6' C7' C10' 4.8(11) ?
O1' C6' C7' C4' 2.8(7) ?
C2' C6' C7' C4' -175.2(6) ?
C11' C4' C7' C6' 177.5(6) ?
C5' C4' C7' C6' -2.7(6) ?
C11' C4' C7' C10' -2.5(10) ?
C5' C4' C7' C10' 177.3(5) ?
C7' C4' C11' C12' -177.9(6) no
C5' C4' C11' C12' 2.3(10) ?
C4' C11' C12' C13' 177.1(6) ?
C11' C12' C13' C14' -179.4(5) ?
C15' N4' C14' C13' 173.0(6) ?
C19' N4' C14' C13' 0.6(10) ?
C12' C13' C14' N4' 177.6(5) ?
C14' N4' C15' C16' -115.0(6) ?
C19' N4' C15' C16' 58.3(7) ?
N4' C15' C16' C17' -55.0(7) ?
C15' C16' C17' C18' 53.9(7) ?
C16' C17' C18' C19' -55.8(7) ?
C14' N4' C19' C18' 114.3(6) ?
C15' N4' C19' C18' -58.9(7) ?
C17' C18' C19' N4' 57.2(7) ?

loop_
_cod_related_entry_id
_cod_related_entry_database
_cod_related_entry_code
1 ChemSpider 30655435
